data_7048427
loop_
_publ_author_name
'John, Alexandra'
'Kirschner, Sven'
'Fengel, Melina K.'
'Bolte, Michael'
'Lerner, Hans-Wolfram'
'Wagner, Matthias'

_publ_section_title
;
 Simultaneous expansion of 9,10 boron-doped anthracene in longitudinal and
 lateral directions.
;
_journal_issue 5
_journal_name_full 'Dalton transactions (Cambridge, England : 2003)'
_journal_page_first 1871
_journal_page_last 1877
_journal_paper_doi 10.1039/c8dt04820g
_journal_volume 48
_journal_year 2019
_chemical_formula_moiety 'C70 H74 B2'
_chemical_formula_sum 'C70 H74 B2'
_chemical_formula_weight 936.91
_space_group_crystal_system triclinic
_space_group_IT_number 2
_space_group_name_Hall '-P 1'
_space_group_name_H-M_alt 'P -1'
_symmetry_space_group_name_Hall '-P 1'
_symmetry_space_group_name_H-M 'P -1'
_atom_sites_solution_hydrogens geom
_audit_creation_method SHELXL-2016/6
_audit_update_record
;
2018-12-05 deposited with the CCDC.
2018-12-20 downloaded from the CCDC.
;
_cell_angle_alpha 94.589(7)
_cell_angle_beta 98.390(6)
_cell_angle_gamma 115.448(6)
_cell_formula_units_Z 1
_cell_length_a 11.0286(9)
_cell_length_b 11.0444(9)
_cell_length_c 13.2897(11)
_cell_measurement_reflns_used 20397
_cell_measurement_temperature 173(2)
_cell_measurement_theta_max 27.98
_cell_measurement_theta_min 3.4
_cell_volume 1427.5(2)
_computing_cell_refinement 'X-Area (Stoe & Cie, 2001)'
_computing_data_collection 'X-Area (Stoe & Cie, 2001)'
_computing_data_reduction 'X-Area (Stoe & Cie, 2001)'
_computing_molecular_graphics 'XP in SHELXTL-Plus (Sheldrick, 2008)'
_computing_publication_material SHELXL
_computing_structure_refinement 'SHELXL (Sheldrick, 2008)'
_computing_structure_solution 'SHELXS (Sheldrick, 2008)'
_diffrn_ambient_temperature 173(2)
_diffrn_measured_fraction_theta_full 0.996
_diffrn_measured_fraction_theta_max 0.997
_diffrn_measurement_device_type 'STOE IPDS II two-circle-diffractometer'
_diffrn_measurement_method \w
_diffrn_radiation_type MoK\a
_diffrn_radiation_wavelength 0.71073
_diffrn_reflns_av_R_equivalents 0.0378
_diffrn_reflns_av_unetI/netI 0.0379
_diffrn_reflns_Laue_measured_fraction_full 0.996
_diffrn_reflns_Laue_measured_fraction_max 0.997
_diffrn_reflns_limit_h_max 13
_diffrn_reflns_limit_h_min -13
_diffrn_reflns_limit_k_max 13
_diffrn_reflns_limit_k_min -13
_diffrn_reflns_limit_l_max 16
_diffrn_reflns_limit_l_min -16
_diffrn_reflns_number 20397
_diffrn_reflns_point_group_measured_fraction_full 0.996
_diffrn_reflns_point_group_measured_fraction_max 0.997
_diffrn_reflns_theta_full 25.000
_diffrn_reflns_theta_max 26.372
_diffrn_reflns_theta_min 3.404
_diffrn_source 'Genix 3D I\mS microfocus X-ray source'
_exptl_absorpt_coefficient_mu 0.061
_exptl_absorpt_correction_T_max 1.000
_exptl_absorpt_correction_T_min 0.609
_exptl_absorpt_correction_type multi-scan
_exptl_absorpt_process_details 'X-Area (Stoe & Cie, 2001)'
_exptl_crystal_colour colourless
_exptl_crystal_density_diffrn 1.090
_exptl_crystal_description block
_exptl_crystal_F_000 504
_exptl_crystal_size_max 0.260
_exptl_crystal_size_mid 0.260
_exptl_crystal_size_min 0.240
_refine_diff_density_max 0.429
_refine_diff_density_min -0.183
_refine_diff_density_rms 0.040
_refine_ls_extinction_method none
_refine_ls_goodness_of_fit_ref 1.053
_refine_ls_hydrogen_treatment constr
_refine_ls_matrix_type full
_refine_ls_number_parameters 356
_refine_ls_number_reflns 5818
_refine_ls_number_restraints 42
_refine_ls_restrained_S_all 1.065
_refine_ls_R_factor_all 0.0870
_refine_ls_R_factor_gt 0.0626
_refine_ls_shift/su_max 0.000
_refine_ls_shift/su_mean 0.000
_refine_ls_structure_factor_coef Fsqd
_refine_ls_weighting_details 'w=1/[\s^2^(Fo^2^)+(0.0948P)^2^+0.2285P] where P=(Fo^2^+2Fc^2^)/3'
_refine_ls_weighting_scheme calc
_refine_ls_wR_factor_gt 0.1625
_refine_ls_wR_factor_ref 0.1765
_reflns_Friedel_coverage 0.000
_reflns_number_gt 4257
_reflns_number_total 5818
_reflns_threshold_expression 'I > 2\s(I)'
_cod_data_source_file c8dt04820g2.cif
_cod_data_source_block wa2498
_cod_depositor_comments 'Adding full bibliography for 7048415--7048428.cif.'
_cod_database_code 7048427
_shelx_shelxl_version_number 2016/6
_shelx_space_group_comment
; 
The symmetry employed for this shelxl refinement is uniquely defined 
by the following loop, which should always be used as a source of 
symmetry information in preference to the above space-group names. 
They are only intended as comments. 
;
_shelx_estimated_absorpt_t_min 0.984
_shelx_estimated_absorpt_t_max 0.986

loop_
_space_group_symop_operation_xyz
'x, y, z'
'-x, -y, -z'

loop_
_atom_site_label
_atom_site_type_symbol
_atom_site_fract_x
_atom_site_fract_y
_atom_site_fract_z
_atom_site_U_iso_or_equiv
_atom_site_adp_type
_atom_site_occupancy
_atom_site_site_symmetry_order
_atom_site_calc_flag
_atom_site_refinement_flags_posn
_atom_site_refinement_flags_adp
_atom_site_refinement_flags_occupancy
_atom_site_disorder_assembly
_atom_site_disorder_group
B1 B 0.0945(2) 0.6149(2) 0.58643(14) 0.0299(4) Uani 1 1 d . . . . .
C1 C 0.13827(17) 0.50546(17) 0.54663(13) 0.0305(4) Uani 1 1 d . . . . .
C11 C 0.05030(17) 0.40004(17) 0.46258(13) 0.0310(4) Uani 1 1 d . . . . .
C12 C 0.09546(18) 0.30894(18) 0.42496(13) 0.0327(4) Uani 1 1 d . . . . .
H12 H 0.038904 0.241768 0.367060 0.039 Uiso 1 1 calc R U . . .
C13 C 0.22092(17) 0.31143(17) 0.46851(13) 0.0309(4) Uani 1 1 d . . . . .
C3 C 0.30525(17) 0.41117(17) 0.55477(13) 0.0305(4) Uani 1 1 d . . . . .
C2 C 0.26234(17) 0.50856(18) 0.58968(13) 0.0321(4) Uani 1 1 d . . . . .
H2 H 0.321194 0.579029 0.644995 0.039 Uiso 1 1 calc R U . . .
C14 C 0.26712(18) 0.21682(17) 0.42294(13) 0.0311(4) Uani 1 1 d . . . . .
C15 C 0.40058(18) 0.23368(17) 0.46074(13) 0.0309(4) Uani 1 1 d . . . . .
C16 C 0.44819(19) 0.1537(2) 0.40558(14) 0.0374(4) Uani 1 1 d . . . . .
H16 H 0.539852 0.167547 0.426876 0.045 Uiso 1 1 calc R U . . .
C17 C 0.3653(2) 0.0564(2) 0.32178(15) 0.0424(5) Uani 1 1 d . . . . .
H17 H 0.401732 0.006648 0.285304 0.051 Uiso 1 1 calc R U . . .
C18 C 0.2279(2) 0.0294(2) 0.28935(14) 0.0392(4) Uani 1 1 d . . . . .
C19 C 0.18260(19) 0.11165(19) 0.34028(14) 0.0363(4) Uani 1 1 d . . . . .
H19 H 0.090575 0.096543 0.318546 0.044 Uiso 1 1 calc R U . . .
C41 C 0.1322(2) -0.0877(2) 0.20113(17) 0.0523(6) Uani 1 1 d . U . . .
C42 C 0.1935(5) -0.0584(6) 0.1012(3) 0.0849(19) Uani 0.687(9) 1 d . U P A 1
H42A H 0.196005 0.026574 0.082429 0.127 Uiso 0.687(9) 1 calc R U P A 1
H42B H 0.286624 -0.050322 0.114102 0.127 Uiso 0.687(9) 1 calc R U P A 1
H42C H 0.135968 -0.133183 0.044625 0.127 Uiso 0.687(9) 1 calc R U P A 1
C43 C -0.0115(5) -0.0994(7) 0.1757(5) 0.0747(18) Uani 0.687(9) 1 d . U P A 1
H43A H -0.006546 -0.012268 0.160130 0.112 Uiso 0.687(9) 1 calc R U P A 1
H43B H -0.064922 -0.170082 0.115705 0.112 Uiso 0.687(9) 1 calc R U P A 1
H43C H -0.055917 -0.123215 0.234784 0.112 Uiso 0.687(9) 1 calc R U P A 1
C44 C 0.1310(7) -0.2166(4) 0.2254(4) 0.085(2) Uani 0.687(9) 1 d . U P A 1
H44A H 0.225333 -0.205113 0.241321 0.127 Uiso 0.687(9) 1 calc R U P A 1
H44B H 0.088006 -0.241639 0.284936 0.127 Uiso 0.687(9) 1 calc R U P A 1
H44C H 0.079001 -0.288507 0.165857 0.127 Uiso 0.687(9) 1 calc R U P A 1
C42' C 0.2012(14) -0.1479(16) 0.1398(10) 0.103(5) Uani 0.313(9) 1 d . U P A 2
H42D H 0.260908 -0.173120 0.186400 0.155 Uiso 0.313(9) 1 calc R U P A 2
H42E H 0.131883 -0.229021 0.092717 0.155 Uiso 0.313(9) 1 calc R U P A 2
H42F H 0.256098 -0.081378 0.100043 0.155 Uiso 0.313(9) 1 calc R U P A 2
C43' C 0.0414(17) -0.0490(13) 0.1321(10) 0.080(4) Uani 0.313(9) 1 d . U P A 2
H43D H -0.003400 -0.009488 0.173358 0.120 Uiso 0.313(9) 1 calc R U P A 2
H43E H 0.095773 0.017915 0.092263 0.120 Uiso 0.313(9) 1 calc R U P A 2
H43F H -0.028442 -0.129728 0.084937 0.120 Uiso 0.313(9) 1 calc R U P A 2
C44' C 0.039(2) -0.2125(13) 0.2583(11) 0.127(6) Uani 0.313(9) 1 d . U P A 2
H44D H 0.098565 -0.238197 0.304078 0.190 Uiso 0.313(9) 1 calc R U P A 2
H44E H -0.013946 -0.182474 0.298761 0.190 Uiso 0.313(9) 1 calc R U P A 2
H44F H -0.024658 -0.290876 0.206193 0.190 Uiso 0.313(9) 1 calc R U P A 2
C4 C 0.43373(17) 0.41259(17) 0.60459(13) 0.0304(4) Uani 1 1 d . . . . .
C5 C 0.48163(17) 0.32719(18) 0.55693(13) 0.0314(4) Uani 1 1 d . . . . .
C6 C 0.60481(19) 0.33069(19) 0.60711(15) 0.0379(4) Uani 1 1 d . . . . .
H6 H 0.639984 0.275522 0.575979 0.045 Uiso 1 1 calc R U . . .
C7 C 0.6756(2) 0.4127(2) 0.70070(15) 0.0408(4) Uani 1 1 d . . . . .
H7 H 0.758770 0.412918 0.732240 0.049 Uiso 1 1 calc R U . . .
C8 C 0.62816(18) 0.49577(19) 0.75061(14) 0.0353(4) Uani 1 1 d . . . . .
C9 C 0.50795(18) 0.49426(19) 0.70071(14) 0.0350(4) Uani 1 1 d . . . . .
H9 H 0.474197 0.550367 0.732436 0.042 Uiso 1 1 calc R U . . .
C31 C 0.7065(2) 0.5804(2) 0.85720(15) 0.0428(5) Uani 1 1 d . . . . .
C32 C 0.8551(2) 0.6732(3) 0.8514(2) 0.0654(7) Uani 1 1 d . . . . .
H32A H 0.856435 0.734665 0.801932 0.098 Uiso 1 1 calc R U . . .
H32B H 0.905234 0.726442 0.919566 0.098 Uiso 1 1 calc R U . . .
H32C H 0.898794 0.617730 0.829163 0.098 Uiso 1 1 calc R U . . .
C33 C 0.6437(3) 0.6708(3) 0.8953(2) 0.0718(8) Uani 1 1 d . . . . .
H33A H 0.643676 0.731961 0.845756 0.108 Uiso 1 1 calc R U . . .
H33B H 0.549343 0.613846 0.902060 0.108 Uiso 1 1 calc R U . . .
H33C H 0.697904 0.724546 0.962446 0.108 Uiso 1 1 calc R U . . .
C34 C 0.7063(4) 0.4862(3) 0.93392(19) 0.0807(9) Uani 1 1 d . . . . .
H34A H 0.611641 0.426332 0.938202 0.121 Uiso 1 1 calc R U . . .
H34B H 0.750360 0.431238 0.911409 0.121 Uiso 1 1 calc R U . . .
H34C H 0.756800 0.539950 1.001813 0.121 Uiso 1 1 calc R U . . .
C21 C 0.19115(17) 0.74295(18) 0.66977(13) 0.0312(4) Uani 1 1 d . . . . .
C26 C 0.2444(2) 0.8733(2) 0.64017(17) 0.0432(5) Uani 1 1 d . . . . .
C25 C 0.3211(2) 0.9891(2) 0.7136(2) 0.0625(7) Uani 1 1 d . . . . .
H25 H 0.356100 1.075254 0.691587 0.075 Uiso 1 1 calc R U . . .
C24 C 0.3484(3) 0.9832(3) 0.8177(2) 0.0705(8) Uani 1 1 d . . . . .
C23 C 0.2966(3) 0.8554(3) 0.84668(18) 0.0666(8) Uani 1 1 d . . . . .
H23 H 0.313884 0.848637 0.917655 0.080 Uiso 1 1 calc R U . . .
C22 C 0.2196(2) 0.7358(2) 0.77538(15) 0.0447(5) Uani 1 1 d . . . . .
C27 C 0.2173(3) 0.8882(3) 0.5288(2) 0.0594(6) Uani 1 1 d . . . . .
H27A H 0.144264 0.916590 0.516365 0.089 Uiso 1 1 calc R U . . .
H27B H 0.189027 0.801027 0.485175 0.089 Uiso 1 1 calc R U . . .
H27C H 0.301008 0.956853 0.512120 0.089 Uiso 1 1 calc R U . . .
C29 C 0.4294(4) 1.1120(4) 0.8942(3) 0.1161(15) Uani 1 1 d . . . . .
H29A H 0.520407 1.161399 0.878305 0.174 Uiso 1 1 calc R U . . .
H29B H 0.438892 1.089587 0.963895 0.174 Uiso 1 1 calc R U . . .
H29C H 0.381422 1.168968 0.890289 0.174 Uiso 1 1 calc R U . . .
C28 C 0.1643(3) 0.5996(3) 0.81217(19) 0.0651(7) Uani 1 1 d . . . . .
H28A H 0.233998 0.566355 0.817654 0.098 Uiso 1 1 calc R U . . .
H28B H 0.081980 0.534558 0.762872 0.098 Uiso 1 1 calc R U . . .
H28C H 0.141220 0.609617 0.879804 0.098 Uiso 1 1 calc R U . . .

loop_
_atom_site_aniso_label
_atom_site_aniso_U_11
_atom_site_aniso_U_22
_atom_site_aniso_U_33
_atom_site_aniso_U_23
_atom_site_aniso_U_13
_atom_site_aniso_U_12
B1 0.0334(9) 0.0281(10) 0.0288(9) 0.0029(7) 0.0025(7) 0.0157(8)
C1 0.0327(8) 0.0279(9) 0.0315(8) 0.0000(7) 0.0012(7) 0.0167(7)
C11 0.0328(9) 0.0284(9) 0.0318(8) -0.0004(7) 0.0009(7) 0.0163(7)
C12 0.0336(8) 0.0308(9) 0.0322(8) -0.0039(7) -0.0023(7) 0.0175(7)
C13 0.0353(9) 0.0293(9) 0.0315(8) 0.0020(7) 0.0030(7) 0.0190(7)
C3 0.0316(8) 0.0298(9) 0.0327(8) 0.0029(7) 0.0029(7) 0.0175(7)
C2 0.0331(8) 0.0286(9) 0.0336(9) -0.0010(7) 0.0011(7) 0.0157(7)
C14 0.0362(9) 0.0285(9) 0.0327(8) 0.0038(7) 0.0040(7) 0.0193(7)
C15 0.0351(9) 0.0291(9) 0.0317(8) 0.0057(7) 0.0060(7) 0.0174(7)
C16 0.0390(9) 0.0398(10) 0.0397(10) 0.0032(8) 0.0079(8) 0.0239(8)
C17 0.0531(11) 0.0451(11) 0.0395(10) 0.0006(8) 0.0086(9) 0.0330(10)
C18 0.0510(11) 0.0370(10) 0.0342(9) -0.0010(8) 0.0016(8) 0.0272(9)
C19 0.0402(9) 0.0343(10) 0.0363(9) -0.0015(7) -0.0021(7) 0.0225(8)
C41 0.0656(13) 0.0457(12) 0.0461(11) -0.0147(9) -0.0098(10) 0.0355(11)
C42 0.092(3) 0.095(4) 0.042(2) -0.018(2) 0.005(2) 0.025(3)
C43 0.053(2) 0.075(4) 0.078(3) -0.042(3) -0.019(2) 0.030(2)
C44 0.114(4) 0.036(2) 0.079(3) -0.012(2) -0.029(3) 0.029(2)
C42' 0.130(9) 0.106(9) 0.073(7) -0.041(7) -0.012(6) 0.071(7)
C43' 0.099(9) 0.060(6) 0.069(6) -0.028(5) -0.027(6) 0.045(6)
C44' 0.149(12) 0.060(7) 0.088(8) -0.016(6) -0.011(8) -0.013(7)
C4 0.0309(8) 0.0275(9) 0.0331(9) 0.0030(7) 0.0024(7) 0.0148(7)
C5 0.0316(8) 0.0314(9) 0.0345(9) 0.0064(7) 0.0057(7) 0.0173(7)
C6 0.0384(9) 0.0379(10) 0.0418(10) 0.0010(8) 0.0022(8) 0.0239(8)
C7 0.0373(9) 0.0449(11) 0.0431(10) 0.0029(8) -0.0030(8) 0.0252(9)
C8 0.0358(9) 0.0343(10) 0.0340(9) 0.0041(7) -0.0009(7) 0.0167(8)
C9 0.0365(9) 0.0341(10) 0.0359(9) 0.0002(7) 0.0010(7) 0.0202(8)
C31 0.0457(11) 0.0445(11) 0.0359(10) -0.0013(8) -0.0064(8) 0.0238(9)
C32 0.0494(13) 0.0678(17) 0.0551(14) -0.0097(12) -0.0088(11) 0.0136(12)
C33 0.0689(16) 0.0857(19) 0.0561(14) -0.0321(13) -0.0188(12) 0.0473(15)
C34 0.122(3) 0.0604(17) 0.0408(13) 0.0067(11) -0.0089(14) 0.0320(17)
C21 0.0298(8) 0.0322(9) 0.0331(8) -0.0009(7) 0.0017(7) 0.0178(7)
C26 0.0381(10) 0.0356(10) 0.0583(12) 0.0038(9) 0.0122(9) 0.0186(8)
C25 0.0463(12) 0.0356(12) 0.097(2) -0.0100(12) 0.0162(12) 0.0135(10)
C24 0.0500(13) 0.0661(18) 0.0776(18) -0.0343(14) -0.0035(12) 0.0224(12)
C23 0.0621(14) 0.094(2) 0.0400(12) -0.0201(12) -0.0081(10) 0.0423(15)
C22 0.0451(11) 0.0579(13) 0.0346(9) -0.0009(9) 0.0008(8) 0.0300(10)
C27 0.0689(15) 0.0518(14) 0.0708(16) 0.0298(12) 0.0262(12) 0.0320(12)
C29 0.091(2) 0.086(3) 0.127(3) -0.065(2) -0.012(2) 0.0226(19)
C28 0.0843(18) 0.088(2) 0.0455(12) 0.0273(12) 0.0179(12) 0.0551(16)

loop_
_atom_type_symbol
_atom_type_description
_atom_type_scat_dispersion_real
_atom_type_scat_dispersion_imag
_atom_type_scat_source
C C 0.0033 0.0016 'International Tables Vol C Tables 4.2.6.8 and 6.1.1.4'
H H 0.0000 0.0000 'International Tables Vol C Tables 4.2.6.8 and 6.1.1.4'
B B 0.0013 0.0007 'International Tables Vol C Tables 4.2.6.8 and 6.1.1.4'

loop_
_geom_angle_atom_site_label_1
_geom_angle_atom_site_label_2
_geom_angle_atom_site_label_3
_geom_angle
_geom_angle_site_symmetry_1
_geom_angle_site_symmetry_3
C1 B1 C11 118.50(15) . 2_566
C1 B1 C21 123.24(15) . .
C11 B1 C21 118.20(14) 2_566 .
C2 C1 C11 118.45(14) . .
C2 C1 B1 121.72(15) . .
C11 C1 B1 119.82(14) . .
C12 C11 C1 118.52(15) . .
C12 C11 B1 119.93(15) . 2_566
C1 C11 B1 121.55(14) . 2_566
C11 C12 C13 123.18(15) . .
C11 C12 H12 118.4 . .
C13 C12 H12 118.4 . .
C12 C13 C3 118.55(15) . .
C12 C13 C14 121.11(15) . .
C3 C13 C14 120.28(15) . .
C13 C3 C2 118.15(15) . .
C13 C3 C4 119.79(14) . .
C2 C3 C4 122.06(15) . .
C1 C2 C3 122.99(15) . .
C1 C2 H2 118.5 . .
C3 C2 H2 118.5 . .
C15 C14 C19 118.98(15) . .
C15 C14 C13 119.30(15) . .
C19 C14 C13 121.70(15) . .
C14 C15 C16 117.54(16) . .
C14 C15 C5 119.64(15) . .
C16 C15 C5 122.76(15) . .
C17 C16 C15 121.81(17) . .
C17 C16 H16 119.1 . .
C15 C16 H16 119.1 . .
C16 C17 C18 121.18(16) . .
C16 C17 H17 119.4 . .
C18 C17 H17 119.4 . .
C19 C18 C17 117.11(17) . .
C19 C18 C41 121.95(17) . .
C17 C18 C41 120.94(16) . .
C18 C19 C14 122.94(17) . .
C18 C19 H19 118.5 . .
C14 C19 H19 118.5 . .
C43' C41 C42' 110.3(8) . .
C44 C41 C43 111.9(4) . .
C44 C41 C18 109.7(2) . .
C43' C41 C18 111.8(4) . .
C42' C41 C18 115.6(5) . .
C43 C41 C18 113.3(2) . .
C44 C41 C42 106.9(4) . .
C43 C41 C42 106.7(4) . .
C18 C41 C42 108.1(2) . .
C43' C41 C44' 109.4(9) . .
C42' C41 C44' 103.9(9) . .
C18 C41 C44' 105.3(4) . .
C41 C42 H42A 109.5 . .
C41 C42 H42B 109.5 . .
H42A C42 H42B 109.5 . .
C41 C42 H42C 109.5 . .
H42A C42 H42C 109.5 . .
H42B C42 H42C 109.5 . .
C41 C43 H43A 109.5 . .
C41 C43 H43B 109.5 . .
H43A C43 H43B 109.5 . .
C41 C43 H43C 109.5 . .
H43A C43 H43C 109.5 . .
H43B C43 H43C 109.5 . .
C41 C44 H44A 109.5 . .
C41 C44 H44B 109.5 . .
H44A C44 H44B 109.5 . .
C41 C44 H44C 109.5 . .
H44A C44 H44C 109.5 . .
H44B C44 H44C 109.5 . .
C41 C42' H42D 109.5 . .
C41 C42' H42E 109.5 . .
H42D C42' H42E 109.5 . .
C41 C42' H42F 109.5 . .
H42D C42' H42F 109.5 . .
H42E C42' H42F 109.5 . .
C41 C43' H43D 109.5 . .
C41 C43' H43E 109.5 . .
H43D C43' H43E 109.5 . .
C41 C43' H43F 109.5 . .
H43D C43' H43F 109.5 . .
H43E C43' H43F 109.5 . .
C41 C44' H44D 109.5 . .
C41 C44' H44E 109.5 . .
H44D C44' H44E 109.5 . .
C41 C44' H44F 109.5 . .
H44D C44' H44F 109.5 . .
H44E C44' H44F 109.5 . .
C9 C4 C5 119.45(15) . .
C9 C4 C3 121.21(15) . .
C5 C4 C3 119.32(14) . .
C6 C5 C4 117.78(15) . .
C6 C5 C15 121.79(15) . .
C4 C5 C15 120.36(14) . .
C7 C6 C5 121.31(16) . .
C7 C6 H6 119.3 . .
C5 C6 H6 119.3 . .
C6 C7 C8 121.86(16) . .
C6 C7 H7 119.1 . .
C8 C7 H7 119.1 . .
C9 C8 C7 117.04(16) . .
C9 C8 C31 122.75(16) . .
C7 C8 C31 120.19(16) . .
C8 C9 C4 122.54(16) . .
C8 C9 H9 118.7 . .
C4 C9 H9 118.7 . .
C34 C31 C32 108.8(2) . .
C34 C31 C33 109.3(2) . .
C32 C31 C33 107.7(2) . .
C34 C31 C8 109.34(18) . .
C32 C31 C8 109.51(17) . .
C33 C31 C8 112.14(16) . .
C31 C32 H32A 109.5 . .
C31 C32 H32B 109.5 . .
H32A C32 H32B 109.5 . .
C31 C32 H32C 109.5 . .
H32A C32 H32C 109.5 . .
H32B C32 H32C 109.5 . .
C31 C33 H33A 109.5 . .
C31 C33 H33B 109.5 . .
H33A C33 H33B 109.5 . .
C31 C33 H33C 109.5 . .
H33A C33 H33C 109.5 . .
H33B C33 H33C 109.5 . .
C31 C34 H34A 109.5 . .
C31 C34 H34B 109.5 . .
H34A C34 H34B 109.5 . .
C31 C34 H34C 109.5 . .
H34A C34 H34C 109.5 . .
H34B C34 H34C 109.5 . .
C22 C21 C26 117.54(17) . .
C22 C21 B1 122.87(17) . .
C26 C21 B1 119.41(16) . .
C25 C26 C21 120.6(2) . .
C25 C26 C27 119.2(2) . .
C21 C26 C27 120.29(18) . .
C24 C25 C26 122.3(3) . .
C24 C25 H25 118.8 . .
C26 C25 H25 118.8 . .
C25 C24 C23 117.1(2) . .
C25 C24 C29 120.1(3) . .
C23 C24 C29 122.8(3) . .
C24 C23 C22 122.6(2) . .
C24 C23 H23 118.7 . .
C22 C23 H23 118.7 . .
C23 C22 C21 119.9(2) . .
C23 C22 C28 120.0(2) . .
C21 C22 C28 120.12(19) . .
C26 C27 H27A 109.5 . .
C26 C27 H27B 109.5 . .
H27A C27 H27B 109.5 . .
C26 C27 H27C 109.5 . .
H27A C27 H27C 109.5 . .
H27B C27 H27C 109.5 . .
C24 C29 H29A 109.5 . .
C24 C29 H29B 109.5 . .
H29A C29 H29B 109.5 . .
C24 C29 H29C 109.5 . .
H29A C29 H29C 109.5 . .
H29B C29 H29C 109.5 . .
C22 C28 H28A 109.5 . .
C22 C28 H28B 109.5 . .
H28A C28 H28B 109.5 . .
C22 C28 H28C 109.5 . .
H28A C28 H28C 109.5 . .
H28B C28 H28C 109.5 . .

loop_
_geom_bond_atom_site_label_1
_geom_bond_atom_site_label_2
_geom_bond_distance
_geom_bond_site_symmetry_2
B1 C1 1.565(2) .
B1 C11 1.566(2) 2_566
B1 C21 1.572(2) .
C1 C2 1.389(2) .
C1 C11 1.432(2) .
C11 C12 1.390(2) .
C12 C13 1.408(2) .
C12 H12 0.9500 .
C13 C3 1.414(2) .
C13 C14 1.471(2) .
C3 C2 1.420(2) .
C3 C4 1.467(2) .
C2 H2 0.9500 .
C14 C15 1.410(2) .
C14 C19 1.411(2) .
C15 C16 1.414(2) .
C15 C5 1.470(2) .
C16 C17 1.378(3) .
C16 H16 0.9500 .
C17 C18 1.404(3) .
C17 H17 0.9500 .
C18 C19 1.387(2) .
C18 C41 1.544(3) .
C19 H19 0.9500 .
C41 C44 1.480(5) .
C41 C43' 1.480(11) .
C41 C42' 1.488(11) .
C41 C43 1.518(5) .
C41 C42 1.571(5) .
C41 C44' 1.648(15) .
C42 H42A 0.9800 .
C42 H42B 0.9800 .
C42 H42C 0.9800 .
C43 H43A 0.9800 .
C43 H43B 0.9800 .
C43 H43C 0.9800 .
C44 H44A 0.9800 .
C44 H44B 0.9800 .
C44 H44C 0.9800 .
C42' H42D 0.9800 .
C42' H42E 0.9800 .
C42' H42F 0.9800 .
C43' H43D 0.9800 .
C43' H43E 0.9800 .
C43' H43F 0.9800 .
C44' H44D 0.9800 .
C44' H44E 0.9800 .
C44' H44F 0.9800 .
C4 C9 1.411(2) .
C4 C5 1.414(2) .
C5 C6 1.407(2) .
C6 C7 1.380(3) .
C6 H6 0.9500 .
C7 C8 1.404(3) .
C7 H7 0.9500 .
C8 C9 1.386(2) .
C8 C31 1.537(2) .
C9 H9 0.9500 .
C31 C34 1.514(3) .
C31 C32 1.533(3) .
C31 C33 1.533(3) .
C32 H32A 0.9800 .
C32 H32B 0.9800 .
C32 H32C 0.9800 .
C33 H33A 0.9800 .
C33 H33B 0.9800 .
C33 H33C 0.9800 .
C34 H34A 0.9800 .
C34 H34B 0.9800 .
C34 H34C 0.9800 .
C21 C22 1.409(3) .
C21 C26 1.415(3) .
C26 C25 1.390(3) .
C26 C27 1.504(3) .
C25 C24 1.385(4) .
C25 H25 0.9500 .
C24 C23 1.388(4) .
C24 C29 1.506(3) .
C23 C22 1.401(3) .
C23 H23 0.9500 .
C22 C28 1.514(3) .
C27 H27A 0.9800 .
C27 H27B 0.9800 .
C27 H27C 0.9800 .
C29 H29A 0.9800 .
C29 H29B 0.9800 .
C29 H29C 0.9800 .
C28 H28A 0.9800 .
C28 H28B 0.9800 .
C28 H28C 0.9800 .

loop_
_geom_torsion_atom_site_label_1
_geom_torsion_atom_site_label_2
_geom_torsion_atom_site_label_3
_geom_torsion_atom_site_label_4
_geom_torsion
_geom_torsion_site_symmetry_1
_geom_torsion_site_symmetry_4
C11 B1 C1 C2 -176.97(16) 2_566 .
C21 B1 C1 C2 5.9(3) . .
C11 B1 C1 C11 4.1(3) 2_566 .
C21 B1 C1 C11 -173.07(17) . .
C2 C1 C11 C12 -2.7(3) . .
B1 C1 C11 C12 176.29(16) . .
C2 C1 C11 B1 176.81(16) . 2_566
B1 C1 C11 B1 -4.2(3) . 2_566
C1 C11 C12 C13 3.0(3) . .
B1 C11 C12 C13 -176.50(17) 2_566 .
C11 C12 C13 C3 0.1(3) . .
C11 C12 C13 C14 -177.13(17) . .
C12 C13 C3 C2 -3.3(3) . .
C14 C13 C3 C2 173.89(16) . .
C12 C13 C3 C4 177.34(16) . .
C14 C13 C3 C4 -5.4(3) . .
C11 C1 C2 C3 -0.6(3) . .
B1 C1 C2 C3 -179.58(17) . .
C13 C3 C2 C1 3.7(3) . .
C4 C3 C2 C1 -177.01(17) . .
C12 C13 C14 C15 172.01(17) . .
C3 C13 C14 C15 -5.1(3) . .
C12 C13 C14 C19 -6.2(3) . .
C3 C13 C14 C19 176.65(17) . .
C19 C14 C15 C16 7.2(3) . .
C13 C14 C15 C16 -171.04(16) . .
C19 C14 C15 C5 -169.99(16) . .
C13 C14 C15 C5 11.8(2) . .
C14 C15 C16 C17 -4.1(3) . .
C5 C15 C16 C17 172.99(18) . .
C15 C16 C17 C18 -2.0(3) . .
C16 C17 C18 C19 4.7(3) . .
C16 C17 C18 C41 -174.9(2) . .
C17 C18 C19 C14 -1.4(3) . .
C41 C18 C19 C14 178.21(19) . .
C15 C14 C19 C18 -4.6(3) . .
C13 C14 C19 C18 173.59(18) . .
C19 C18 C41 C44 -124.4(4) . .
C17 C18 C41 C44 55.3(4) . .
C19 C18 C41 C43' 40.5(9) . .
C17 C18 C41 C43' -139.9(9) . .
C19 C18 C41 C42' 167.7(8) . .
C17 C18 C41 C42' -12.6(9) . .
C19 C18 C41 C43 1.5(5) . .
C17 C18 C41 C43 -178.9(4) . .
C19 C18 C41 C42 119.4(3) . .
C17 C18 C41 C42 -60.9(4) . .
C19 C18 C41 C44' -78.2(9) . .
C17 C18 C41 C44' 101.4(9) . .
C13 C3 C4 C9 -168.68(17) . .
C2 C3 C4 C9 12.0(3) . .
C13 C3 C4 C5 9.2(3) . .
C2 C3 C4 C5 -170.05(17) . .
C9 C4 C5 C6 -1.7(3) . .
C3 C4 C5 C6 -179.69(17) . .
C9 C4 C5 C15 175.35(16) . .
C3 C4 C5 C15 -2.6(3) . .
C14 C15 C5 C6 169.00(17) . .
C16 C15 C5 C6 -8.1(3) . .
C14 C15 C5 C4 -8.0(3) . .
C16 C15 C5 C4 174.98(17) . .
C4 C5 C6 C7 1.2(3) . .
C15 C5 C6 C7 -175.85(18) . .
C5 C6 C7 C8 0.4(3) . .
C6 C7 C8 C9 -1.3(3) . .
C6 C7 C8 C31 177.06(19) . .
C7 C8 C9 C4 0.7(3) . .
C31 C8 C9 C4 -177.60(18) . .
C5 C4 C9 C8 0.8(3) . .
C3 C4 C9 C8 178.72(17) . .
C9 C8 C31 C34 116.0(2) . .
C7 C8 C31 C34 -62.3(3) . .
C9 C8 C31 C32 -124.9(2) . .
C7 C8 C31 C32 56.8(3) . .
C9 C8 C31 C33 -5.4(3) . .
C7 C8 C31 C33 176.3(2) . .
C1 B1 C21 C22 -75.1(2) . .
C11 B1 C21 C22 107.7(2) 2_566 .
C1 B1 C21 C26 109.95(19) . .
C11 B1 C21 C26 -67.2(2) 2_566 .
C22 C21 C26 C25 -0.3(3) . .
B1 C21 C26 C25 174.89(17) . .
C22 C21 C26 C27 -179.74(18) . .
B1 C21 C26 C27 -4.5(3) . .
C21 C26 C25 C24 -0.4(3) . .
C27 C26 C25 C24 179.1(2) . .
C26 C25 C24 C23 0.5(3) . .
C26 C25 C24 C29 -178.5(3) . .
C25 C24 C23 C22 0.0(4) . .
C29 C24 C23 C22 179.1(3) . .
C24 C23 C22 C21 -0.7(3) . .
C24 C23 C22 C28 -179.2(2) . .
C26 C21 C22 C23 0.8(3) . .
B1 C21 C22 C23 -174.19(18) . .
C26 C21 C22 C28 179.30(18) . .
B1 C21 C22 C28 4.3(3) . .
